data_7044536
loop_
_publ_author_name
'Suo, Hongyi'
'Oleynik, Irina V.'
'Huang, Chuanbing'
'Oleynik, Ivan I.'
'Solan, Gregory A.'
'Ma, Yanping'
'Liang, Tongling'
'Sun, Wen-Hua'

_publ_section_title
;
 ortho-Cycloalkyl substituted N,N&#x2032;-diaryliminoacenaphthene-Ni(ii)
 catalysts for polyethylene elastomers; exploring ring size and
 temperature effects
;
_journal_name_full 'Dalton Trans.'
_journal_paper_doi 10.1039/C7DT03362A
_journal_year 2017
_chemical_formula_moiety 'C57 H48 Br2 N2 Ni, C4 H10 O'
_chemical_formula_sum 'C61 H58 Br2 N2 Ni O'
_chemical_formula_weight 1053.62
_space_group_crystal_system monoclinic
_space_group_IT_number 14
_space_group_name_Hall '-P 2yn'
_space_group_name_H-M_alt 'P 1 21/n 1'
_symmetry_space_group_name_Hall '-P 2yn'
_symmetry_space_group_name_H-M 'P 1 21/n 1'
_atom_sites_solution_hydrogens geom
_atom_sites_solution_primary dual
_audit_creation_date 2017-10-10
_audit_creation_method
;
Olex2 1.2
(compiled 2017.08.10 svn.r3458 for OlexSys, GUI svn.r5381)
;
_audit_update_record
;
2017-10-10 deposited with the CCDC.
2017-10-17 downloaded from the CCDC.
;
_cell_angle_alpha 90
_cell_angle_beta 95.00(3)
_cell_angle_gamma 90
_cell_formula_units_Z 4
_cell_length_a 10.612(2)
_cell_length_b 18.490(4)
_cell_length_c 25.591(5)
_cell_measurement_reflns_used 14649
_cell_measurement_temperature 173.1500
_cell_measurement_theta_max 27.4826
_cell_measurement_theta_min 1.3605
_cell_volume 5002.3(18)
_computing_cell_refinement 'CrystalClear (Rigaku Inc., 2007)'
_computing_data_collection 'CrystalClear (Rigaku Inc., 2007)'
_computing_data_reduction 'CrystalClear (Rigaku Inc., 2007)'
_computing_molecular_graphics 'Olex2 (Dolomanov et al., 2009)'
_computing_publication_material 'Olex2 (Dolomanov et al., 2009)'
_computing_structure_refinement 'ShelXL (Sheldrick, 2015)'
_computing_structure_solution 'ShelXT (Sheldrick, 2015)'
_diffrn_ambient_temperature 173.1500
_diffrn_measured_fraction_theta_full 0.998
_diffrn_measured_fraction_theta_max 0.997
_diffrn_measurement_device_type 'MM007-HF CCD(Saturn 724+)'
_diffrn_measurement_method '\w scans at fixed \c = 45\%'
_diffrn_radiation_monochromator Confocal
_diffrn_radiation_type MoK\a
_diffrn_radiation_wavelength 0.71073
_diffrn_reflns_av_R_equivalents 0.0415
_diffrn_reflns_av_unetI/netI 0.0234
_diffrn_reflns_Laue_measured_fraction_full 0.998
_diffrn_reflns_Laue_measured_fraction_max 0.997
_diffrn_reflns_limit_h_max 13
_diffrn_reflns_limit_h_min -13
_diffrn_reflns_limit_k_max 24
_diffrn_reflns_limit_k_min -24
_diffrn_reflns_limit_l_max 33
_diffrn_reflns_limit_l_min -33
_diffrn_reflns_number 68422
_diffrn_reflns_point_group_measured_fraction_full 0.998
_diffrn_reflns_point_group_measured_fraction_max 0.997
_diffrn_reflns_theta_full 25.242
_diffrn_reflns_theta_max 27.485
_diffrn_reflns_theta_min 1.598
_diffrn_source 'Rotating Anode'
_exptl_absorpt_coefficient_mu 2.029
_exptl_absorpt_correction_T_max 1.0000
_exptl_absorpt_correction_T_min 0.84322
_exptl_absorpt_correction_type multi-scan
_exptl_absorpt_process_details 'CrystalClear (Rigaku Inc., 2007)'
_exptl_crystal_colour red
_exptl_crystal_density_diffrn 1.399
_exptl_crystal_description block
_exptl_crystal_F_000 2176
_exptl_crystal_size_max 0.144
_exptl_crystal_size_mid 0.103
_exptl_crystal_size_min 0.095
_refine_diff_density_max 0.986
_refine_diff_density_min -1.043
_refine_diff_density_rms 0.069
_refine_ls_extinction_method none
_refine_ls_goodness_of_fit_ref 1.095
_refine_ls_hydrogen_treatment constr
_refine_ls_matrix_type full
_refine_ls_number_parameters 608
_refine_ls_number_reflns 11424
_refine_ls_number_restraints 1
_refine_ls_restrained_S_all 1.097
_refine_ls_R_factor_all 0.0518
_refine_ls_R_factor_gt 0.0486
_refine_ls_shift/su_max 0.002
_refine_ls_shift/su_mean 0.000
_refine_ls_structure_factor_coef Fsqd
_refine_ls_weighting_details 'w=1/[\s^2^(Fo^2^)+(0.0590P)^2^+5.1536P] where P=(Fo^2^+2Fc^2^)/3'
_refine_ls_weighting_scheme calc
_refine_ls_wR_factor_gt 0.1225
_refine_ls_wR_factor_ref 0.1249
_reflns_Friedel_coverage 0.000
_reflns_number_gt 10748
_reflns_number_total 11424
_reflns_threshold_expression 'I > 2\s(I)'
_cod_data_source_file c7dt03362a2.cif
_cod_data_source_block 1573416
_cod_original_cell_volume 5002.4(17)
_cod_database_code 7044536
_shelx_shelxl_version_number 2017/1
_shelx_space_group_comment
;
The symmetry employed for this shelxl refinement is uniquely defined
by the following loop, which should always be used as a source of
symmetry information in preference to the above space-group names.
They are only intended as comments.
;
_olex2_refinement_description
;
1. Fixed Uiso
 At 1.2 times of:
  All C(H) groups, All C(H,H) groups
 At 1.5 times of:
  All C(H,H,H) groups
2. Restrained distances
 C3AA-C2AA
 2.5 with sigma of 0.04
3.a Ternary CH refined with riding coordinates:
 C20(H20), C32(H32), C45(H45)
3.b Secondary CH2 refined with riding coordinates:
 C21(H21A,H21B), C22(H22A,H22B), C23(H23A,H23B), C24(H24A,H24B), C2AA(H2AA,
 H2AB), C3AA(H3AA,H3AB)
3.c Aromatic/amide H refined with riding coordinates:
 C00W(H00W), C00Z(H00Z), C1(H1), C01H(H01H), C01L(H01L), C01P(H01P), C2(H2),
 C3(H3), C7(H7), C8(H8), C9(H9), C15(H15), C16(H16), C17(H17), C27(H27),
 C29(H29), C34(H34), C35(H35), C36(H36), C37(H37), C38(H38), C40(H40), C41(H41),
  C42(H42), C43(H43), C44(H44), C47(H47), C48(H48), C49(H49), C50(H50), C51(H51)
3.d Idealised Me refined as rotating group:
 C19(H19A,H19B,H19C), C31(H31A,H31B,H31C), C0AA(H0AA,H0AB,H0AC), C1AA(H1AA,
 H1AB,H1AC)
;
_olex2_submission_special_instructions 'No special instructions were received'

loop_
_space_group_symop_operation_xyz
'x, y, z'
'-x+1/2, y+1/2, -z+1/2'
'-x, -y, -z'
'x-1/2, -y-1/2, z-1/2'

loop_
_atom_site_label
_atom_site_type_symbol
_atom_site_fract_x
_atom_site_fract_y
_atom_site_fract_z
_atom_site_U_iso_or_equiv
_atom_site_adp_type
_atom_site_occupancy
_atom_site_site_symmetry_order
_atom_site_calc_flag
_atom_site_refinement_flags_posn
Br1 Br 0.19933(3) 0.59262(2) 0.61383(2) 0.05466(11) Uani 1 1 d .
Br2 Br 0.19205(3) 0.80782(2) 0.65951(2) 0.04000(9) Uani 1 1 d .
Ni1 Ni 0.27951(3) 0.70992(2) 0.61703(2) 0.02885(9) Uani 1 1 d .
N1 N 0.47161(19) 0.70612(10) 0.63021(7) 0.0246(4) Uani 1 1 d .
N2 N 0.31922(18) 0.74303(11) 0.54508(7) 0.0255(4) Uani 1 1 d .
C00E C 0.6338(3) 0.56159(13) 0.59286(10) 0.0333(5) Uani 1 1 d .
C00W C 0.5801(3) 0.56519(15) 0.54131(11) 0.0403(6) Uani 1 1 d .
H00W H 0.492553 0.564033 0.534559 0.048 Uiso 1 1 calc R
C00Z C 0.7652(3) 0.56267(16) 0.60124(12) 0.0416(6) Uani 1 1 d .
H00Z H 0.803084 0.560349 0.635359 0.050 Uiso 1 1 calc R
C1 C 0.8702(3) 0.77169(16) 0.52506(12) 0.0394(6) Uani 1 1 d .
H1 H 0.943276 0.781397 0.508722 0.047 Uiso 1 1 calc R
C01H C 0.6560(4) 0.57052(18) 0.49976(12) 0.0530(8) Uani 1 1 d .
H01H H 0.619054 0.573590 0.465513 0.064 Uiso 1 1 calc R
C01L C 0.8402(3) 0.56710(19) 0.56004(14) 0.0530(8) Uani 1 1 d .
H01L H 0.927827 0.567293 0.566494 0.064 Uiso 1 1 calc R
C01P C 0.7856(4) 0.5713(2) 0.50935(14) 0.0591(9) Uani 1 1 d .
H01P H 0.836287 0.574551 0.481571 0.071 Uiso 1 1 calc R
C2 C 0.8790(3) 0.75289(17) 0.57708(12) 0.0417(6) Uani 1 1 d .
H2 H 0.958655 0.751082 0.595360 0.050 Uiso 1 1 calc R
C3 C 0.7715(2) 0.73606(14) 0.60419(10) 0.0327(5) Uani 1 1 d .
H3 H 0.780193 0.722543 0.639321 0.039 Uiso 1 1 calc R
C4 C 0.6546(2) 0.74034(13) 0.57704(9) 0.0271(5) Uani 1 1 d .
C5 C 0.6450(2) 0.76152(13) 0.52330(9) 0.0272(5) Uani 1 1 d .
C6 C 0.7503(2) 0.77645(14) 0.49595(10) 0.0325(5) Uani 1 1 d .
C7 C 0.7253(3) 0.79376(15) 0.44196(11) 0.0386(6) Uani 1 1 d .
H7 H 0.792347 0.802994 0.421816 0.046 Uiso 1 1 calc R
C8 C 0.6035(3) 0.79702(16) 0.41915(11) 0.0408(6) Uani 1 1 d .
H8 H 0.590334 0.808734 0.383751 0.049 Uiso 1 1 calc R
C9 C 0.4975(3) 0.78330(15) 0.44734(10) 0.0361(6) Uani 1 1 d .
H9 H 0.415687 0.786113 0.431139 0.043 Uiso 1 1 calc R
C10 C 0.5192(2) 0.76550(13) 0.49989(9) 0.0275(5) Uani 1 1 d .
C11 C 0.4390(2) 0.74660(12) 0.54157(9) 0.0251(4) Uani 1 1 d .
C12 C 0.5250(2) 0.72816(12) 0.58989(9) 0.0240(4) Uani 1 1 d .
C13 C 0.2350(2) 0.76182(14) 0.49959(9) 0.0283(5) Uani 1 1 d .
C14 C 0.1973(2) 0.83354(14) 0.49248(10) 0.0303(5) Uani 1 1 d .
C15 C 0.1211(3) 0.84991(18) 0.44624(11) 0.0407(6) Uani 1 1 d .
H15 H 0.094925 0.897344 0.439881 0.049 Uiso 1 1 calc R
C16 C 0.0847(3) 0.7971(2) 0.41032(11) 0.0468(8) Uani 1 1 d .
H16 H 0.035025 0.809226 0.379848 0.056 Uiso 1 1 calc R
C17 C 0.1212(3) 0.7265(2) 0.41904(11) 0.0456(7) Uani 1 1 d .
H17 H 0.094534 0.691336 0.394544 0.055 Uiso 1 1 calc R
C18 C 0.1972(3) 0.70662(16) 0.46385(11) 0.0372(6) Uani 1 1 d .
C19 C 0.2408(4) 0.63022(18) 0.47243(14) 0.0568(9) Uani 1 1 d .
H19A H 0.330242 0.627486 0.469452 0.085 Uiso 1 1 calc GR
H19B H 0.197315 0.599497 0.446530 0.085 Uiso 1 1 calc GR
H19C H 0.222864 0.614675 0.506793 0.085 Uiso 1 1 calc GR
C20 C 0.2405(3) 0.89215(14) 0.53108(11) 0.0339(5) Uani 1 1 d .
H20 H 0.274919 0.868877 0.563657 0.041 Uiso 1 1 calc R
C21 C 0.1359(3) 0.94602(17) 0.54472(14) 0.0465(7) Uani 1 1 d .
H21A H 0.060341 0.939766 0.520958 0.056 Uiso 1 1 calc R
H21B H 0.114147 0.938344 0.580341 0.056 Uiso 1 1 calc R
C22 C 0.1904(4) 1.0207(2) 0.5389(3) 0.0882(16) Uani 1 1 d .
H22A H 0.155060 1.042693 0.506506 0.106 Uiso 1 1 calc R
H22B H 0.170308 1.051155 0.567942 0.106 Uiso 1 1 calc R
C23 C 0.3298(3) 1.01305(17) 0.53858(16) 0.0542(8) Uani 1 1 d .
H23A H 0.370775 1.012352 0.573976 0.065 Uiso 1 1 calc R
H23B H 0.365035 1.052124 0.519165 0.065 Uiso 1 1 calc R
C24 C 0.3444(3) 0.94100(16) 0.51145(14) 0.0454(7) Uani 1 1 d .
H24A H 0.427605 0.920706 0.520817 0.054 Uiso 1 1 calc R
H24B H 0.332684 0.946582 0.473648 0.054 Uiso 1 1 calc R
C25 C 0.5473(2) 0.68316(13) 0.67688(9) 0.0250(4) Uani 1 1 d .
C26 C 0.5758(2) 0.73331(13) 0.71751(9) 0.0261(5) Uani 1 1 d .
C27 C 0.6495(2) 0.70973(14) 0.76186(9) 0.0306(5) Uani 1 1 d .
H27 H 0.669244 0.742162 0.789127 0.037 Uiso 1 1 calc R
C28 C 0.6947(2) 0.63932(14) 0.76674(10) 0.0324(5) Uani 1 1 d .
C29 C 0.6608(2) 0.59071(14) 0.72647(10) 0.0314(5) Uani 1 1 d .
H29 H 0.688567 0.543101 0.729872 0.038 Uiso 1 1 calc R
C30 C 0.5867(2) 0.61093(13) 0.68124(9) 0.0276(5) Uani 1 1 d .
C31 C 0.7761(3) 0.61567(18) 0.81530(11) 0.0452(7) Uani 1 1 d .
H31A H 0.722869 0.602528 0.842251 0.068 Uiso 1 1 calc GR
H31B H 0.830616 0.654716 0.827449 0.068 Uiso 1 1 calc GR
H31C H 0.826342 0.574775 0.806961 0.068 Uiso 1 1 calc GR
C32 C 0.5281(2) 0.81099(13) 0.71203(9) 0.0281(5) Uani 1 1 d .
H32 H 0.449767 0.808671 0.688796 0.034 Uiso 1 1 calc R
C33 C 0.6186(3) 0.85714(13) 0.68351(10) 0.0309(5) Uani 1 1 d .
C34 C 0.5721(3) 0.89631(15) 0.63940(11) 0.0404(6) Uani 1 1 d .
H34 H 0.485831 0.895942 0.629152 0.048 Uiso 1 1 calc R
C35 C 0.6530(4) 0.93576(18) 0.61068(13) 0.0536(8) Uani 1 1 d .
H35 H 0.621029 0.961310 0.581153 0.064 Uiso 1 1 calc R
C36 C 0.7809(4) 0.93721(18) 0.62579(13) 0.0535(8) Uani 1 1 d .
H36 H 0.835226 0.963196 0.606195 0.064 Uiso 1 1 calc R
C37 C 0.8285(3) 0.90002(18) 0.67011(13) 0.0482(7) Uani 1 1 d .
H37 H 0.914442 0.901687 0.680788 0.058 Uiso 1 1 calc R
C38 C 0.7470(3) 0.86014(16) 0.69860(11) 0.0388(6) Uani 1 1 d .
H38 H 0.779253 0.835053 0.728304 0.047 Uiso 1 1 calc R
C39 C 0.4908(2) 0.84263(14) 0.76370(10) 0.0309(5) Uani 1 1 d .
C40 C 0.5313(3) 0.90970(17) 0.78222(13) 0.0453(7) Uani 1 1 d .
H40 H 0.590735 0.935201 0.764945 0.054 Uiso 1 1 calc R
C41 C 0.4835(4) 0.93964(19) 0.82679(14) 0.0549(8) Uani 1 1 d .
H41 H 0.510542 0.985079 0.838612 0.066 Uiso 1 1 calc R
C42 C 0.3970(3) 0.90220(18) 0.85301(12) 0.0483(7) Uani 1 1 d .
H42 H 0.365064 0.922241 0.882461 0.058 Uiso 1 1 calc R
C43 C 0.3579(3) 0.83498(18) 0.83560(11) 0.0436(7) Uani 1 1 d .
H43 H 0.300006 0.809237 0.853592 0.052 Uiso 1 1 calc R
C44 C 0.4040(3) 0.80522(15) 0.79131(11) 0.0360(6) Uani 1 1 d .
H44 H 0.376661 0.759652 0.779903 0.043 Uiso 1 1 calc R
C45 C 0.5491(3) 0.55651(13) 0.63772(10) 0.0316(5) Uani 1 1 d .
H45 H 0.464191 0.570517 0.623048 0.038 Uiso 1 1 calc R
C46 C 0.5371(3) 0.47956(15) 0.65873(11) 0.0379(6) Uani 1 1 d .
C47 C 0.4418(3) 0.46547(19) 0.69137(14) 0.0512(8) Uani 1 1 d .
H47 H 0.388545 0.502611 0.700219 0.061 Uiso 1 1 calc R
C48 C 0.4257(4) 0.3958(2) 0.71096(16) 0.0693(12) Uani 1 1 d .
H48 H 0.363142 0.386961 0.733417 0.083 Uiso 1 1 calc R
C49 C 0.5029(5) 0.3402(2) 0.69694(17) 0.0722(13) Uani 1 1 d .
H49 H 0.491356 0.293593 0.709328 0.087 Uiso 1 1 calc R
C50 C 0.5950(5) 0.35382(18) 0.66521(16) 0.0683(12) Uani 1 1 d .
H50 H 0.646747 0.316199 0.655877 0.082 Uiso 1 1 calc R
C51 C 0.6143(4) 0.42308(16) 0.64614(13) 0.0509(8) Uani 1 1 d .
H51 H 0.679427 0.431407 0.624824 0.061 Uiso 1 1 calc R
O6 O 1.1366(9) 0.5924(6) 0.8023(2) 0.253(6) Uani 1 1 d .
C0AA C 1.3702(7) 0.5762(5) 0.8060(3) 0.148(4) Uani 1 1 d .
H0AA H 1.375839 0.609514 0.777463 0.221 Uiso 1 1 calc GR
H0AB H 1.428900 0.537288 0.802810 0.221 Uiso 1 1 calc GR
H0AC H 1.390185 0.600882 0.838635 0.221 Uiso 1 1 calc GR
C1AA C 1.0134(7) 0.6461(5) 0.7295(4) 0.151(3) Uani 1 1 d .
H1AA H 1.024258 0.671303 0.697381 0.227 Uiso 1 1 calc GR
H1AB H 0.963327 0.675074 0.750962 0.227 Uiso 1 1 calc GR
H1AC H 0.971314 0.600933 0.721718 0.227 Uiso 1 1 calc GR
C2AA C 1.2470(14) 0.5484(10) 0.8044(5) 0.279(9) Uani 1 1 d D
H2AA H 1.244388 0.517899 0.835112 0.335 Uiso 1 1 calc R
H2AB H 1.236881 0.516617 0.774196 0.335 Uiso 1 1 calc R
C3AA C 1.1360(11) 0.6326(10) 0.7573(6) 0.278(9) Uani 1 1 d D
H3AA H 1.188376 0.608190 0.733524 0.334 Uiso 1 1 calc R
H3AB H 1.175351 0.678913 0.766073 0.334 Uiso 1 1 calc R

loop_
_atom_site_aniso_label
_atom_site_aniso_U_11
_atom_site_aniso_U_22
_atom_site_aniso_U_33
_atom_site_aniso_U_23
_atom_site_aniso_U_13
_atom_site_aniso_U_12
Br1 0.04030(17) 0.04223(17) 0.0816(3) 0.00167(15) 0.00591(16) -0.01324(13)
Br2 0.03144(15) 0.05142(17) 0.03722(15) -0.00834(11) 0.00335(11) 0.00471(11)
Ni1 0.02185(16) 0.03643(18) 0.02835(16) 0.00122(12) 0.00268(12) -0.00218(12)
N1 0.0236(9) 0.0258(9) 0.0237(9) -0.0012(7) -0.0010(7) -0.0012(7)
N2 0.0241(9) 0.0278(9) 0.0238(9) -0.0024(7) -0.0018(7) -0.0012(7)
C00E 0.0415(14) 0.0252(11) 0.0327(12) -0.0036(9) 0.0012(11) -0.0016(10)
C00W 0.0537(17) 0.0323(13) 0.0338(13) -0.0048(10) -0.0028(12) -0.0054(12)
C00Z 0.0417(15) 0.0434(15) 0.0395(14) -0.0089(12) 0.0020(12) 0.0024(12)
C1 0.0259(12) 0.0444(15) 0.0494(16) -0.0047(12) 0.0124(11) -0.0065(11)
C01H 0.083(3) 0.0436(17) 0.0329(14) -0.0050(12) 0.0066(15) -0.0066(16)
C01L 0.0487(18) 0.0515(18) 0.061(2) -0.0152(15) 0.0176(16) -0.0040(15)
C01P 0.077(3) 0.0525(19) 0.0516(19) -0.0093(15) 0.0293(18) -0.0103(18)
C2 0.0246(13) 0.0483(16) 0.0518(17) -0.0024(13) 0.0008(12) -0.0038(11)
C3 0.0254(12) 0.0381(13) 0.0344(13) 0.0000(10) 0.0009(10) -0.0012(10)
C4 0.0256(11) 0.0265(11) 0.0292(11) -0.0016(9) 0.0031(9) -0.0006(9)
C5 0.0279(12) 0.0255(11) 0.0286(11) -0.0037(9) 0.0052(9) -0.0022(9)
C6 0.0332(13) 0.0298(12) 0.0356(13) -0.0039(10) 0.0092(10) -0.0067(10)
C7 0.0431(15) 0.0387(14) 0.0363(14) -0.0038(11) 0.0174(12) -0.0089(12)
C8 0.0499(17) 0.0464(16) 0.0271(12) -0.0009(11) 0.0095(12) -0.0066(13)
C9 0.0375(14) 0.0438(14) 0.0269(12) 0.0005(10) 0.0025(10) -0.0043(11)
C10 0.0276(12) 0.0293(11) 0.0257(11) -0.0023(9) 0.0034(9) -0.0023(9)
C11 0.0261(11) 0.0257(11) 0.0231(10) -0.0019(8) 0.0002(9) -0.0011(9)
C12 0.0230(11) 0.0249(10) 0.0237(10) -0.0018(8) -0.0002(8) -0.0014(8)
C13 0.0223(11) 0.0377(13) 0.0244(11) -0.0003(9) 0.0002(9) -0.0031(9)
C14 0.0220(11) 0.0393(13) 0.0301(12) 0.0065(10) 0.0044(9) -0.0021(10)
C15 0.0298(13) 0.0551(17) 0.0367(14) 0.0169(12) 0.0009(11) -0.0003(12)
C16 0.0306(14) 0.080(2) 0.0289(13) 0.0103(14) -0.0044(11) -0.0040(14)
C17 0.0365(15) 0.070(2) 0.0290(13) -0.0056(13) -0.0047(11) -0.0129(14)
C18 0.0337(14) 0.0453(15) 0.0317(13) -0.0069(11) -0.0025(11) -0.0064(11)
C19 0.075(2) 0.0431(17) 0.0492(18) -0.0173(14) -0.0103(17) -0.0029(16)
C20 0.0331(13) 0.0302(12) 0.0385(13) 0.0059(10) 0.0043(11) -0.0003(10)
C21 0.0396(15) 0.0436(16) 0.0573(18) 0.0019(14) 0.0092(14) 0.0044(13)
C22 0.058(2) 0.050(2) 0.159(5) -0.024(3) 0.022(3) 0.0025(18)
C23 0.0541(19) 0.0361(15) 0.073(2) -0.0035(15) 0.0110(17) -0.0063(14)
C24 0.0394(15) 0.0368(15) 0.0611(19) -0.0011(13) 0.0102(14) -0.0076(12)
C25 0.0216(11) 0.0299(11) 0.0230(10) 0.0013(8) -0.0001(8) -0.0027(9)
C26 0.0238(11) 0.0303(11) 0.0243(11) -0.0015(9) 0.0030(9) -0.0027(9)
C27 0.0296(12) 0.0368(13) 0.0250(11) -0.0038(9) 0.0001(9) -0.0003(10)
C28 0.0327(13) 0.0362(13) 0.0282(12) 0.0027(10) 0.0008(10) 0.0038(10)
C29 0.0335(13) 0.0296(12) 0.0308(12) 0.0033(9) 0.0005(10) 0.0030(10)
C30 0.0269(11) 0.0301(11) 0.0258(11) -0.0002(9) 0.0017(9) -0.0010(9)
C31 0.0526(18) 0.0511(17) 0.0302(13) 0.0018(12) -0.0069(12) 0.0133(14)
C32 0.0263(11) 0.0307(12) 0.0264(11) -0.0023(9) -0.0029(9) -0.0003(9)
C33 0.0378(13) 0.0266(11) 0.0278(11) -0.0032(9) 0.0004(10) -0.0021(10)
C34 0.0473(16) 0.0349(13) 0.0373(14) 0.0032(11) -0.0056(12) -0.0028(12)
C35 0.074(2) 0.0434(17) 0.0422(16) 0.0139(13) -0.0012(16) -0.0100(16)
C36 0.068(2) 0.0449(17) 0.0490(17) 0.0023(14) 0.0158(16) -0.0185(16)
C37 0.0431(16) 0.0488(17) 0.0532(18) -0.0030(14) 0.0078(14) -0.0120(13)
C38 0.0377(14) 0.0420(15) 0.0364(13) 0.0027(11) 0.0008(11) -0.0049(12)
C39 0.0299(12) 0.0332(12) 0.0289(12) -0.0043(9) -0.0021(9) 0.0052(10)
C40 0.0452(16) 0.0427(16) 0.0485(17) -0.0139(13) 0.0079(13) -0.0061(13)
C41 0.061(2) 0.0509(18) 0.0537(19) -0.0228(15) 0.0081(16) -0.0022(16)
C42 0.0501(18) 0.0583(19) 0.0364(15) -0.0093(13) 0.0037(13) 0.0188(15)
C43 0.0413(15) 0.0553(18) 0.0349(14) 0.0076(13) 0.0073(12) 0.0126(14)
C44 0.0364(14) 0.0376(14) 0.0335(13) -0.0013(10) -0.0001(11) 0.0032(11)
C45 0.0344(13) 0.0282(12) 0.0310(12) -0.0006(9) -0.0028(10) -0.0010(10)
C46 0.0441(15) 0.0324(13) 0.0348(13) -0.0005(10) -0.0102(11) -0.0066(11)
C47 0.0478(18) 0.0489(18) 0.0559(19) 0.0120(14) -0.0010(15) -0.0147(14)
C48 0.071(3) 0.068(3) 0.064(2) 0.0272(19) -0.0202(19) -0.038(2)
C49 0.101(3) 0.0405(19) 0.068(2) 0.0205(17) -0.036(2) -0.025(2)
C50 0.110(3) 0.0292(15) 0.060(2) 0.0034(14) -0.022(2) 0.0053(18)
C51 0.073(2) 0.0344(15) 0.0435(16) -0.0008(12) -0.0062(15) 0.0034(14)
O6 0.259(9) 0.433(14) 0.071(3) -0.050(5) 0.035(4) 0.177(9)
C0AA 0.106(5) 0.220(9) 0.121(5) -0.099(6) 0.037(4) -0.094(5)
C1AA 0.116(6) 0.163(7) 0.186(8) -0.063(6) 0.080(6) -0.035(5)
C2AA 0.229(15) 0.47(3) 0.151(10) 0.023(13) 0.088(11) 0.017(18)
C3AA 0.127(9) 0.48(3) 0.224(15) -0.026(17) -0.028(10) 0.038(13)

loop_
_atom_type_symbol
_atom_type_description
_atom_type_scat_dispersion_real
_atom_type_scat_dispersion_imag
_atom_type_scat_source
C C 0.0033 0.0016 'International Tables Vol C Tables 4.2.6.8 and 6.1.1.4'
H H 0.0000 0.0000 'International Tables Vol C Tables 4.2.6.8 and 6.1.1.4'
Br Br -0.2901 2.4595 'International Tables Vol C Tables 4.2.6.8 and 6.1.1.4'
N N 0.0061 0.0033 'International Tables Vol C Tables 4.2.6.8 and 6.1.1.4'
Ni Ni 0.3393 1.1124 'International Tables Vol C Tables 4.2.6.8 and 6.1.1.4'
O O 0.0106 0.0060 'International Tables Vol C Tables 4.2.6.8 and 6.1.1.4'

loop_
_geom_angle_atom_site_label_1
_geom_angle_atom_site_label_2
_geom_angle_atom_site_label_3
_geom_angle
Br1 Ni1 Br2 125.25(2)
N1 Ni1 Br1 109.32(6)
N1 Ni1 Br2 112.37(6)
N2 Ni1 Br1 110.80(6)
N2 Ni1 Br2 108.13(6)
N2 Ni1 N1 82.89(8)
C12 N1 Ni1 111.15(16)
C12 N1 C25 120.3(2)
C25 N1 Ni1 128.56(15)
C11 N2 Ni1 111.47(16)
C11 N2 C13 118.5(2)
C13 N2 Ni1 130.02(16)
C00W C00E C45 119.8(3)
C00Z C00E C00W 117.9(3)
C00Z C00E C45 122.3(2)
C00E C00W H00W 119.7
C01H C00W C00E 120.7(3)
C01H C00W H00W 119.7
C00E C00Z H00Z 119.3
C01L C00Z C00E 121.4(3)
C01L C00Z H00Z 119.3
C2 C1 H1 119.8
C2 C1 C6 120.5(2)
C6 C1 H1 119.8
C00W C01H H01H 120.0
C01P C01H C00W 120.0(3)
C01P C01H H01H 120.0
C00Z C01L H01L 120.0
C01P C01L C00Z 120.0(3)
C01P C01L H01L 120.0
C01H C01P H01P 120.0
C01L C01P C01H 120.0(3)
C01L C01P H01P 120.0
C1 C2 H2 118.7
C1 C2 C3 122.7(3)
C3 C2 H2 118.7
C2 C3 H3 121.0
C4 C3 C2 118.0(2)
C4 C3 H3 121.0
C3 C4 C5 119.4(2)
C3 C4 C12 134.9(2)
C5 C4 C12 105.7(2)
C6 C5 C4 123.0(2)
C6 C5 C10 122.9(2)
C10 C5 C4 114.1(2)
C1 C6 C7 127.4(3)
C5 C6 C1 116.4(2)
C5 C6 C7 116.2(2)
C6 C7 H7 119.6
C8 C7 C6 120.8(3)
C8 C7 H7 119.6
C7 C8 H8 118.7
C7 C8 C9 122.5(3)
C9 C8 H8 118.7
C8 C9 H9 121.1
C10 C9 C8 117.8(3)
C10 C9 H9 121.1
C5 C10 C11 105.4(2)
C9 C10 C5 119.6(2)
C9 C10 C11 134.9(2)
N2 C11 C10 134.9(2)
N2 C11 C12 117.5(2)
C10 C11 C12 107.58(19)
N1 C12 C4 136.0(2)
N1 C12 C11 116.8(2)
C4 C12 C11 107.15(19)
C14 C13 N2 119.0(2)
C14 C13 C18 123.0(2)
C18 C13 N2 118.1(2)
C13 C14 C15 116.9(3)
C13 C14 C20 122.0(2)
C15 C14 C20 121.0(3)
C14 C15 H15 119.4
C16 C15 C14 121.2(3)
C16 C15 H15 119.4
C15 C16 H16 119.7
C15 C16 C17 120.5(3)
C17 C16 H16 119.7
C16 C17 H17 119.4
C16 C17 C18 121.3(3)
C18 C17 H17 119.4
C13 C18 C19 121.5(2)
C17 C18 C13 117.1(3)
C17 C18 C19 121.3(3)
C18 C19 H19A 109.5
C18 C19 H19B 109.5
C18 C19 H19C 109.5
H19A C19 H19B 109.5
H19A C19 H19C 109.5
H19B C19 H19C 109.5
C14 C20 H20 108.1
C14 C20 C21 115.1(2)
C14 C20 C24 113.1(2)
C21 C20 H20 108.1
C24 C20 H20 108.1
C24 C20 C21 104.1(2)
C20 C21 H21A 110.5
C20 C21 H21B 110.5
H21A C21 H21B 108.7
C22 C21 C20 106.1(3)
C22 C21 H21A 110.5
C22 C21 H21B 110.5
C21 C22 H22A 110.2
C21 C22 H22B 110.2
H22A C22 H22B 108.5
C23 C22 C21 107.7(3)
C23 C22 H22A 110.2
C23 C22 H22B 110.2
C22 C23 H23A 111.1
C22 C23 H23B 111.1
C22 C23 C24 103.2(3)
H23A C23 H23B 109.1
C24 C23 H23A 111.1
C24 C23 H23B 111.1
C20 C24 H24A 110.7
C20 C24 H24B 110.7
C23 C24 C20 105.1(3)
C23 C24 H24A 110.7
C23 C24 H24B 110.7
H24A C24 H24B 108.8
C26 C25 N1 119.1(2)
C30 C25 N1 119.1(2)
C30 C25 C26 121.8(2)
C25 C26 C32 120.3(2)
C27 C26 C25 117.8(2)
C27 C26 C32 121.9(2)
C26 C27 H27 118.9
C28 C27 C26 122.1(2)
C28 C27 H27 118.9
C27 C28 C29 118.3(2)
C27 C28 C31 120.8(2)
C29 C28 C31 120.9(2)
C28 C29 H29 118.9
C28 C29 C30 122.2(2)
C30 C29 H29 118.9
C25 C30 C45 120.8(2)
C29 C30 C25 117.7(2)
C29 C30 C45 121.5(2)
C28 C31 H31A 109.5
C28 C31 H31B 109.5
C28 C31 H31C 109.5
H31A C31 H31B 109.5
H31A C31 H31C 109.5
H31B C31 H31C 109.5
C26 C32 H32 105.8
C26 C32 C39 112.9(2)
C33 C32 C26 110.8(2)
C33 C32 H32 105.8
C33 C32 C39 115.0(2)
C39 C32 H32 105.8
C34 C33 C32 119.1(2)
C38 C33 C32 122.5(2)
C38 C33 C34 118.4(3)
C33 C34 H34 119.7
C35 C34 C33 120.7(3)
C35 C34 H34 119.7
C34 C35 H35 119.9
C36 C35 C34 120.1(3)
C36 C35 H35 119.9
C35 C36 H36 120.0
C35 C36 C37 120.0(3)
C37 C36 H36 120.0
C36 C37 H37 120.2
C36 C37 C38 119.6(3)
C38 C37 H37 120.2
C33 C38 C37 121.1(3)
C33 C38 H38 119.4
C37 C38 H38 119.4
C40 C39 C32 122.9(3)
C40 C39 C44 118.1(3)
C44 C39 C32 118.8(2)
C39 C40 H40 119.7
C39 C40 C41 120.6(3)
C41 C40 H40 119.7
C40 C41 H41 119.9
C42 C41 C40 120.3(3)
C42 C41 H41 119.9
C41 C42 H42 120.2
C41 C42 C43 119.7(3)
C43 C42 H42 120.2
C42 C43 H43 119.8
C42 C43 C44 120.4(3)
C44 C43 H43 119.8
C39 C44 H44 119.5
C43 C44 C39 120.9(3)
C43 C44 H44 119.5
C00E C45 C30 112.0(2)
C00E C45 H45 106.2
C00E C45 C46 113.3(2)
C30 C45 H45 106.2
C30 C45 C46 112.4(2)
C46 C45 H45 106.2
C47 C46 C45 118.2(3)
C51 C46 C45 123.5(3)
C51 C46 C47 118.4(3)
C46 C47 H47 119.8
C46 C47 C48 120.4(4)
C48 C47 H47 119.8
C47 C48 H48 120.0
C49 C48 C47 119.9(4)
C49 C48 H48 120.0
C48 C49 H49 120.2
C50 C49 C48 119.7(3)
C50 C49 H49 120.2
C49 C50 H50 119.4
C49 C50 C51 121.3(4)
C51 C50 H50 119.4
C46 C51 C50 120.3(4)
C46 C51 H51 119.8
C50 C51 H51 119.8
C3AA O6 C2AA 106.6(9)
H0AA C0AA H0AB 109.5
H0AA C0AA H0AC 109.5
H0AB C0AA H0AC 109.5
C2AA C0AA H0AA 109.5
C2AA C0AA H0AB 109.5
C2AA C0AA H0AC 109.5
H1AA C1AA H1AB 109.5
H1AA C1AA H1AC 109.5
H1AB C1AA H1AC 109.5
C3AA C1AA H1AA 109.5
C3AA C1AA H1AB 109.5
C3AA C1AA H1AC 109.5
O6 C2AA H2AA 106.4
O6 C2AA H2AB 106.4
C0AA C2AA O6 123.6(16)
C0AA C2AA H2AA 106.4
C0AA C2AA H2AB 106.4
H2AA C2AA H2AB 106.5
O6 C3AA C1AA 116.4(13)
O6 C3AA H3AA 108.2
O6 C3AA H3AB 108.2
C1AA C3AA H3AA 108.2
C1AA C3AA H3AB 108.2
H3AA C3AA H3AB 107.4

loop_
_geom_bond_atom_site_label_1
_geom_bond_atom_site_label_2
_geom_bond_distance
Br1 Ni1 2.3287(6)
Br2 Ni1 2.3444(6)
Ni1 N1 2.038(2)
Ni1 N2 2.019(2)
N1 C12 1.286(3)
N1 C25 1.444(3)
N2 C11 1.284(3)
N2 C13 1.447(3)
C00E C00W 1.392(4)
C00E C00Z 1.392(4)
C00E C45 1.522(4)
C00W H00W 0.9300
C00W C01H 1.392(5)
C00Z H00Z 0.9300
C00Z C01L 1.378(5)
C1 H1 0.9300
C1 C2 1.371(4)
C1 C6 1.420(4)
C01H H01H 0.9300
C01H C01P 1.376(6)
C01L H01L 0.9300
C01L C01P 1.376(5)
C01P H01P 0.9300
C2 H2 0.9300
C2 C3 1.421(4)
C3 H3 0.9300
C3 C4 1.370(3)
C4 C5 1.425(3)
C4 C12 1.459(3)
C5 C6 1.397(3)
C5 C10 1.416(3)
C6 C7 1.420(4)
C7 H7 0.9300
C7 C8 1.373(4)
C8 H8 0.9300
C8 C9 1.412(4)
C9 H9 0.9300
C9 C10 1.384(3)
C10 C11 1.464(3)
C11 C12 1.511(3)
C13 C14 1.393(4)
C13 C18 1.405(4)
C14 C15 1.407(4)
C14 C20 1.511(4)
C15 H15 0.9300
C15 C16 1.373(5)
C16 H16 0.9300
C16 C17 1.374(5)
C17 H17 0.9300
C17 C18 1.393(4)
C18 C19 1.497(4)
C19 H19A 0.9600
C19 H19B 0.9600
C19 H19C 0.9600
C20 H20 0.9800
C20 C21 1.554(4)
C20 C24 1.543(4)
C21 H21A 0.9700
C21 H21B 0.9700
C21 C22 1.509(5)
C22 H22A 0.9700
C22 H22B 0.9700
C22 C23 1.487(5)
C23 H23A 0.9700
C23 H23B 0.9700
C23 C24 1.516(4)
C24 H24A 0.9700
C24 H24B 0.9700
C25 C26 1.406(3)
C25 C30 1.401(3)
C26 C27 1.391(3)
C26 C32 1.525(3)
C27 H27 0.9300
C27 C28 1.389(4)
C28 C29 1.391(4)
C28 C31 1.515(4)
C29 H29 0.9300
C29 C30 1.393(3)
C30 C45 1.528(3)
C31 H31A 0.9600
C31 H31B 0.9600
C31 H31C 0.9600
C32 H32 0.9800
C32 C33 1.518(4)
C32 C39 1.529(3)
C33 C34 1.395(4)
C33 C38 1.384(4)
C34 H34 0.9300
C34 C35 1.386(4)
C35 H35 0.9300
C35 C36 1.379(5)
C36 H36 0.9300
C36 C37 1.383(5)
C37 H37 0.9300
C37 C38 1.390(4)
C38 H38 0.9300
C39 C40 1.382(4)
C39 C44 1.393(4)
C40 H40 0.9300
C40 C41 1.402(4)
C41 H41 0.9300
C41 C42 1.371(5)
C42 H42 0.9300
C42 C43 1.372(5)
C43 H43 0.9300
C43 C44 1.387(4)
C44 H44 0.9300
C45 H45 0.9800
C45 C46 1.530(4)
C46 C47 1.391(5)
C46 C51 1.383(4)
C47 H47 0.9300
C47 C48 1.398(5)
C48 H48 0.9300
C48 C49 1.382(7)
C49 H49 0.9300
C49 C50 1.348(7)
C50 H50 0.9300
C50 C51 1.392(5)
C51 H51 0.9300
O6 C2AA 1.423(15)
O6 C3AA 1.370(17)
C0AA H0AA 0.9600
C0AA H0AB 0.9600
C0AA H0AC 0.9600
C0AA C2AA 1.402(15)
C1AA H1AA 0.9600
C1AA H1AB 0.9600
C1AA H1AC 0.9600
C1AA C3AA 1.449(13)
C2AA H2AA 0.9700
C2AA H2AB 0.9700
C3AA H3AA 0.9700
C3AA H3AB 0.9700
